data_2015246
loop_
_publ_author_name
'Harrison, William T. A.'

_publ_section_title
;
 Poly[piperazinium(2+) [hexa-\m-hydrogen
 phosphito-\m-piperazine-pentazinc(II)]]
;
_journal_coeditor_code GD3006
_journal_issue 4
_journal_name_full 'Acta Crystallographica Section C'
_journal_page_first m156
_journal_page_last m158
_journal_paper_doi 10.1107/S0108270106007657
_journal_volume 62
_journal_year 2006
_chemical_formula_iupac '(C4 H12 N2) [Zn5 (H P O3)6 (C4 H10 N2)'
_chemical_formula_moiety 'C4 H12 N2 2+, C4 H16 N2 O18 P6 Zn5 2-'
_chemical_formula_sum 'C8 H28 N4 O18 P6 Zn5'
_chemical_formula_weight 981.01
_chemical_name_systematic
;
Poly[piperazinium(2+)
[hexa-\m-hydrogen phosphito-\m-piperazine-pentazinc(II)]]
;
_space_group_IT_number 2
_symmetry_cell_setting triclinic
_symmetry_space_group_name_Hall '-P 1'
_symmetry_space_group_name_H-M 'P -1'
_atom_sites_solution_hydrogens geom
_atom_sites_solution_primary direct
_atom_sites_solution_secondary difmap
_audit_creation_method SHELXL-97
_cell_angle_alpha 89.1820(10)
_cell_angle_beta 89.9130(10)
_cell_angle_gamma 86.9410(10)
_cell_formula_units_Z 2
_cell_length_a 8.8634(4)
_cell_length_b 12.6390(6)
_cell_length_c 12.8768(6)
_cell_measurement_reflns_used 4175
_cell_measurement_temperature 293(2)
_cell_measurement_theta_max 30.00
_cell_measurement_theta_min 2.24
_cell_volume 1440.31(12)
_computing_cell_refinement 'SAINT (Bruker, 1999)'
_computing_data_collection 'SMART (Bruker, 1999)'
_computing_data_reduction SAINT
_computing_molecular_graphics 'ORTEP-3 (Farrugia, 1997)'
_computing_publication_material SHELXL97
_computing_structure_refinement 'SHELXL97 (Sheldrick, 1997)'
_computing_structure_solution 'SHELXS97 (Sheldrick, 1997)'
_diffrn_ambient_temperature 293(2)
_diffrn_measured_fraction_theta_full 0.980
_diffrn_measured_fraction_theta_max 0.980
_diffrn_measurement_device_type 'Bruker SMART 1000 CCD'
_diffrn_measurement_method \w
_diffrn_radiation_monochromator graphite
_diffrn_radiation_source 'fine-focus sealed tube'
_diffrn_radiation_type MoK\a
_diffrn_radiation_wavelength 0.71073
_diffrn_reflns_av_R_equivalents 0.0385
_diffrn_reflns_av_sigmaI/netI 0.0819
_diffrn_reflns_limit_h_max 12
_diffrn_reflns_limit_h_min -12
_diffrn_reflns_limit_k_max 17
_diffrn_reflns_limit_k_min -17
_diffrn_reflns_limit_l_max 17
_diffrn_reflns_limit_l_min -18
_diffrn_reflns_number 16520
_diffrn_reflns_theta_full 30.00
_diffrn_reflns_theta_max 30.00
_diffrn_reflns_theta_min 2.24
_diffrn_standards_decay_% 0
_exptl_absorpt_coefficient_mu 4.517
_exptl_absorpt_correction_T_max 0.763
_exptl_absorpt_correction_T_min 0.583
_exptl_absorpt_correction_type multi-scan
_exptl_absorpt_process_details '(SADABS; Bruker, 1999)'
_exptl_crystal_colour colourless
_exptl_crystal_density_diffrn 2.262
_exptl_crystal_density_method 'not measured'
_exptl_crystal_description rod
_exptl_crystal_F_000 976
_exptl_crystal_size_max 0.13
_exptl_crystal_size_mid 0.07
_exptl_crystal_size_min 0.06
_refine_diff_density_max 1.144
_refine_diff_density_min -0.589
_refine_ls_extinction_method none
_refine_ls_goodness_of_fit_ref 0.902
_refine_ls_hydrogen_treatment constr
_refine_ls_matrix_type full
_refine_ls_number_parameters 370
_refine_ls_number_reflns 8229
_refine_ls_number_restraints 0
_refine_ls_restrained_S_all 0.902
_refine_ls_R_factor_all 0.0812
_refine_ls_R_factor_gt 0.0404
_refine_ls_shift/su_max 0.000
_refine_ls_shift/su_mean 0.000
_refine_ls_structure_factor_coef Fsqd
_refine_ls_weighting_details 'calc w=1/[\s^2^(Fo^2^)+(0.0273P)^2^] where P=(Fo^2^+2Fc^2^)/3'
_refine_ls_weighting_scheme calc
_refine_ls_wR_factor_gt 0.0687
_refine_ls_wR_factor_ref 0.0766
_reflns_number_gt 5216
_reflns_number_total 8229
_reflns_threshold_expression I>2\s(I)
_cod_data_source_file gd3006.cif
_cod_data_source_block I
_cod_database_code 2015246

loop_
_symmetry_equiv_pos_as_xyz
'x, y, z'
'-x, -y, -z'

loop_
_atom_site_type_symbol
_atom_site_label
_atom_site_fract_x
_atom_site_fract_y
_atom_site_fract_z
_atom_site_U_iso_or_equiv
_atom_site_adp_type
_atom_site_calc_flag
_atom_site_refinement_flags
_atom_site_occupancy
Zn Zn1 0.58057(5) 0.60145(4) 0.61549(4) 0.02379(11) Uani d . 1
Zn Zn2 1.05294(5) 0.60445(4) 0.88464(4) 0.02315(11) Uani d . 1
Zn Zn3 0.75704(5) 0.22882(4) 0.75293(3) 0.02176(11) Uani d . 1
Zn Zn4 0.66727(5) 0.91001(4) 0.90014(4) 0.02276(11) Uani d . 1
Zn Zn5 0.83361(5) 0.11580(4) 0.43915(4) 0.02166(11) Uani d . 1
P P1 0.29585(11) 0.71177(8) 0.72813(8) 0.0210(2) Uani d . 1
H H1 0.3831 0.7900 0.7497 0.025 Uiso calc R 1
P P2 0.80154(11) 0.73085(8) 0.75991(8) 0.0217(2) Uani d . 1
H H2 0.9144 0.7829 0.7210 0.026 Uiso calc R 1
P P3 1.01828(12) 0.09579(8) 0.65812(8) 0.0224(2) Uani d . 1
H H3 1.1239 0.1575 0.6901 0.027 Uiso calc R 1
P P5 0.98326(13) 0.37003(9) 0.86947(8) 0.0256(2) Uani d . 1
H H5 1.0704 0.2832 0.8844 0.031 Uiso calc R 1
P P4 0.47874(12) 0.13830(8) 0.87516(8) 0.0231(2) Uani d . 1
H H4 0.3827 0.1663 0.8002 0.028 Uiso calc R 1
P P6 0.53186(12) 0.35199(8) 0.60917(8) 0.0232(2) Uani d . 1
H H6 0.4498 0.3680 0.6937 0.028 Uiso calc R 1
O O11 0.1944(3) 0.7493(2) 0.6375(2) 0.0274(6) Uani d . 1
O O12 0.2110(3) 0.6860(2) 0.8264(2) 0.0334(7) Uani d . 1
O O13 0.3989(3) 0.6181(2) 0.6964(2) 0.0380(8) Uani d . 1
O O21 0.6762(3) 0.8129(2) 0.7858(2) 0.0313(7) Uani d . 1
O O22 0.7563(3) 0.6549(3) 0.6785(2) 0.0454(9) Uani d . 1
O O23 0.8601(3) 0.6740(3) 0.8573(2) 0.0373(8) Uani d . 1
O O31 1.0892(4) -0.0150(2) 0.6602(2) 0.0434(9) Uani d . 1
O O32 0.8929(3) 0.1047(2) 0.7392(2) 0.0326(7) Uani d . 1
O O33 0.9699(3) 0.1384(2) 0.5521(2) 0.0314(7) Uani d . 1
O O41 0.6098(3) 0.2119(2) 0.8642(2) 0.0323(7) Uani d . 1
O O42 0.5249(3) 0.0237(2) 0.8574(2) 0.0364(8) Uani d . 1
O O43 0.3974(4) 0.1620(2) 0.9749(2) 0.0408(8) Uani d . 1
O O51 1.0863(3) 0.4583(2) 0.8435(2) 0.0328(7) Uani d . 1
O O52 0.8777(4) 0.3486(2) 0.7800(2) 0.0361(8) Uani d . 1
O O53 0.8933(3) 0.3887(3) 0.9691(2) 0.0351(8) Uani d . 1
O O61 0.4234(3) 0.3337(2) 0.5215(2) 0.0380(8) Uani d . 1
O O62 0.6249(3) 0.4496(2) 0.5933(2) 0.0300(7) Uani d . 1
O O63 0.6348(3) 0.2542(2) 0.6296(2) 0.0325(7) Uani d . 1
N N1 0.8661(3) 0.9790(2) 0.9365(2) 0.0211(7) Uani d . 1
H H1A 0.8793 1.0300 0.8872 0.025 Uiso calc R 1
C C1 1.0053(5) 0.9083(3) 0.9357(4) 0.0329(11) Uani d . 1
H H1B 1.0176 0.8776 0.8674 0.040 Uiso calc R 1
H H1C 0.9941 0.8508 0.9853 0.040 Uiso calc R 1
C C2 0.8537(5) 1.0344(4) 1.0377(3) 0.0343(11) Uani d . 1
H H2B 0.8351 0.9829 1.0923 0.041 Uiso calc R 1
H H2C 0.7678 1.0852 1.0353 0.041 Uiso calc R 1
N N2 0.6290(4) 0.0694(3) 0.4905(2) 0.0225(7) Uani d . 1
H H2A 0.5943 0.1194 0.5361 0.027 Uiso calc R 1
C C3 0.5128(5) 0.0647(5) 0.4097(4) 0.0470(14) Uani d . 1
H H3C 0.5478 0.0143 0.3577 0.056 Uiso calc R 1
H H3D 0.4998 0.1336 0.3759 0.056 Uiso calc R 1
C C4 0.6397(5) -0.0328(4) 0.5493(4) 0.0439(13) Uani d . 1
H H4C 0.7084 -0.0268 0.6072 0.053 Uiso calc R 1
H H4D 0.6814 -0.0879 0.5044 0.053 Uiso calc R 1
N N3 0.9023(4) 0.4150(3) 0.4853(3) 0.0335(9) Uani d . 1
H H3A 0.8827 0.3537 0.4545 0.040 Uiso d R 1
H H3B 0.8236 0.4332 0.5267 0.040 Uiso d R 1
C C5 1.0398(5) 0.3985(4) 0.5494(3) 0.0339(11) Uani d . 1
H H5A 1.1222 0.3697 0.5069 0.041 Uiso calc R 1
H H5B 1.0219 0.3478 0.6047 0.041 Uiso calc R 1
C C6 0.9171(5) 0.4983(4) 0.4045(3) 0.0340(11) Uani d . 1
H H6A 0.8219 0.5095 0.3679 0.041 Uiso calc R 1
H H6B 0.9934 0.4749 0.3547 0.041 Uiso calc R 1
N N4 0.5710(4) 0.4009(3) 0.9699(3) 0.0309(8) Uani d . 1
H H4A 0.6611 0.4022 1.0018 0.037 Uiso d R 1
H H4B 0.5690 0.3398 0.9349 0.037 Uiso d R 1
C C7 0.4492(5) 0.4049(3) 1.0487(3) 0.0338(11) Uani d . 1
H H7A 0.4661 0.3472 1.0984 0.041 Uiso calc R 1
H H7B 0.3526 0.3967 1.0152 0.041 Uiso calc R 1
C C8 0.5538(6) 0.4910(3) 0.8960(3) 0.0369(11) Uani d . 1
H H8A 0.4608 0.4861 0.8572 0.044 Uiso calc R 1
H H8B 0.6371 0.4877 0.8470 0.044 Uiso calc R 1

loop_
_atom_site_aniso_label
_atom_site_aniso_U_11
_atom_site_aniso_U_22
_atom_site_aniso_U_33
_atom_site_aniso_U_12
_atom_site_aniso_U_13
_atom_site_aniso_U_23
Zn1 0.0240(2) 0.0230(3) 0.0241(3) 0.00284(19) -0.00203(19) -0.0049(2)
Zn2 0.0229(2) 0.0268(3) 0.0199(2) -0.00321(19) -0.00083(19) 0.0014(2)
Zn3 0.0252(2) 0.0203(2) 0.0195(2) 0.00133(19) 0.00315(19) -0.00139(19)
Zn4 0.0204(2) 0.0220(2) 0.0262(3) -0.00298(18) 0.00162(19) -0.0058(2)
Zn5 0.0208(2) 0.0193(2) 0.0249(3) -0.00121(18) 0.00180(19) 0.0003(2)
P1 0.0191(5) 0.0218(5) 0.0222(5) -0.0039(4) 0.0029(4) 0.0015(4)
P2 0.0192(5) 0.0236(6) 0.0226(5) -0.0010(4) -0.0002(4) -0.0079(4)
P3 0.0223(5) 0.0237(6) 0.0208(5) 0.0014(4) 0.0004(4) -0.0035(4)
P5 0.0350(6) 0.0213(6) 0.0211(6) -0.0061(5) 0.0004(5) 0.0006(5)
P4 0.0246(5) 0.0193(5) 0.0250(6) 0.0016(4) 0.0023(4) -0.0005(4)
P6 0.0259(5) 0.0231(6) 0.0202(5) 0.0019(4) -0.0004(4) -0.0002(4)
O11 0.0308(16) 0.0194(15) 0.0322(16) -0.0050(12) -0.0056(13) 0.0043(13)
O12 0.0359(17) 0.0386(19) 0.0269(17) -0.0129(14) 0.0132(13) 0.0002(14)
O13 0.0318(17) 0.0388(19) 0.0420(19) 0.0118(14) 0.0085(15) 0.0023(15)
O21 0.0322(17) 0.0289(17) 0.0317(16) 0.0099(13) -0.0076(13) -0.0109(13)
O22 0.0317(18) 0.049(2) 0.055(2) 0.0078(15) -0.0137(15) -0.0388(18)
O23 0.0257(16) 0.052(2) 0.0332(18) 0.0086(15) -0.0001(13) 0.0039(15)
O31 0.057(2) 0.0365(19) 0.0341(18) 0.0228(16) 0.0081(16) -0.0058(15)
O32 0.0354(17) 0.0290(17) 0.0317(17) 0.0114(13) 0.0125(13) 0.0060(14)
O33 0.0304(16) 0.0418(19) 0.0224(15) -0.0054(14) -0.0021(13) 0.0032(14)
O41 0.0361(17) 0.0289(17) 0.0330(17) -0.0086(13) 0.0175(14) -0.0083(14)
O42 0.0370(18) 0.0189(16) 0.053(2) 0.0049(13) -0.0088(15) -0.0111(15)
O43 0.051(2) 0.0311(18) 0.0409(19) -0.0058(15) 0.0267(16) -0.0040(15)
O51 0.0396(18) 0.0269(17) 0.0332(17) -0.0127(14) 0.0107(14) -0.0040(14)
O52 0.051(2) 0.0341(18) 0.0245(16) -0.0173(15) -0.0031(14) -0.0022(14)
O53 0.0350(17) 0.053(2) 0.0182(15) -0.0121(15) -0.0032(13) 0.0031(14)
O61 0.0374(18) 0.043(2) 0.0347(18) -0.0117(15) -0.0113(14) 0.0123(15)
O62 0.0308(16) 0.0184(15) 0.0408(18) 0.0004(12) 0.0008(14) -0.0052(13)
O63 0.0460(19) 0.0204(15) 0.0301(17) 0.0085(13) -0.0104(14) -0.0041(13)
N1 0.0221(17) 0.0199(18) 0.0220(17) -0.0074(13) -0.0011(14) 0.0014(14)
C1 0.029(2) 0.031(3) 0.039(3) -0.0001(19) -0.0061(19) -0.018(2)
C2 0.024(2) 0.042(3) 0.038(3) -0.004(2) -0.0025(19) -0.015(2)
N2 0.0262(18) 0.0178(17) 0.0243(18) -0.0062(14) 0.0048(14) -0.0064(14)
C3 0.032(3) 0.074(4) 0.036(3) -0.024(3) -0.005(2) 0.024(3)
C4 0.028(2) 0.050(3) 0.054(3) -0.013(2) -0.009(2) 0.030(3)
N3 0.034(2) 0.023(2) 0.045(2) -0.0100(16) 0.0022(18) -0.0087(17)
C5 0.040(3) 0.029(2) 0.032(3) 0.001(2) 0.001(2) 0.002(2)
C6 0.039(3) 0.037(3) 0.027(2) -0.007(2) -0.005(2) -0.001(2)
N4 0.0290(19) 0.0252(19) 0.038(2) 0.0026(15) 0.0009(16) -0.0124(17)
C7 0.038(3) 0.026(2) 0.037(3) -0.0008(19) 0.012(2) 0.001(2)
C8 0.053(3) 0.028(3) 0.029(2) 0.002(2) 0.017(2) -0.003(2)

loop_
_atom_type_symbol
_atom_type_description
_atom_type_scat_dispersion_real
_atom_type_scat_dispersion_imag
_atom_type_scat_source
C C 0.0033 0.0016 'International Tables Vol C Tables 4.2.6.8 and 6.1.1.4'
H H 0.0000 0.0000 'International Tables Vol C Tables 4.2.6.8 and 6.1.1.4'
N N 0.0061 0.0033 'International Tables Vol C Tables 4.2.6.8 and 6.1.1.4'
O O 0.0106 0.0060 'International Tables Vol C Tables 4.2.6.8 and 6.1.1.4'
P P 0.1023 0.0942 'International Tables Vol C Tables 4.2.6.8 and 6.1.1.4'
Zn Zn 0.2839 1.4301 'International Tables Vol C Tables 4.2.6.8 and 6.1.1.4'

loop_
_geom_angle_atom_site_label_1
_geom_angle_atom_site_label_2
_geom_angle_atom_site_label_3
_geom_angle_site_symmetry_1
_geom_angle_site_symmetry_3
_geom_angle
O22 Zn1 O13 . . 114.90(13)
O22 Zn1 O61 . 2_666 103.70(14)
O13 Zn1 O61 . 2_666 116.69(13)
O22 Zn1 O62 . . 106.78(13)
O13 Zn1 O62 . . 108.43(13)
O61 Zn1 O62 2_666 . 105.56(13)
O23 Zn2 O12 . 1_655 110.10(13)
O23 Zn2 O51 . . 118.36(14)
O12 Zn2 O51 1_655 . 108.82(12)
O23 Zn2 O53 . 2_767 111.56(13)
O12 Zn2 O53 1_655 2_767 99.06(13)
O51 Zn2 O53 . 2_767 107.18(13)
O52 Zn3 O32 . . 107.92(14)
O52 Zn3 O63 . . 110.81(13)
O32 Zn3 O63 . . 111.64(12)
O52 Zn3 O41 . . 110.23(12)
O32 Zn3 O41 . . 112.09(12)
O63 Zn3 O41 . . 104.17(13)
O21 Zn4 O42 . 1_565 105.25(12)
O21 Zn4 O43 . 2_667 109.86(13)
O42 Zn4 O43 1_565 2_667 112.16(13)
O21 Zn4 N1 . . 116.26(13)
O42 Zn4 N1 1_565 . 106.77(13)
O43 Zn4 N1 2_667 . 106.62(14)
O31 Zn5 O33 2_756 . 113.98(13)
O31 Zn5 O11 2_756 2_666 105.62(13)
O33 Zn5 O11 . 2_666 107.15(12)
O31 Zn5 N2 2_756 . 108.36(14)
O33 Zn5 N2 . . 112.03(13)
O11 Zn5 N2 2_666 . 109.44(12)
O12 P1 O13 . . 110.55(18)
O12 P1 O11 . . 114.12(17)
O13 P1 O11 . . 110.46(17)
O12 P1 H1 . . 107.1
O13 P1 H1 . . 107.1
O11 P1 H1 . . 107.1
O22 P2 O23 . . 112.0(2)
O22 P2 O21 . . 112.80(17)
O23 P2 O21 . . 110.84(16)
O22 P2 H2 . . 106.9
O23 P2 H2 . . 106.9
O21 P2 H2 . . 106.9
O31 P3 O33 . . 115.57(17)
O31 P3 O32 . . 109.40(17)
O33 P3 O32 . . 113.35(16)
O31 P3 H3 . . 105.9
O33 P3 H3 . . 105.9
O32 P3 H3 . . 105.9
O51 P5 O52 . . 111.88(17)
O51 P5 O53 . . 113.23(17)
O52 P5 O53 . . 110.35(18)
O51 P5 H5 . . 107.0
O52 P5 H5 . . 107.0
O53 P5 H5 . . 107.0
O43 P4 O42 . . 115.98(18)
O43 P4 O41 . . 108.78(17)
O42 P4 O41 . . 113.26(17)
O43 P4 H4 . . 106.0
O42 P4 H4 . . 106.0
O41 P4 H4 . . 106.0
O61 P6 O63 . . 110.93(18)
O61 P6 O62 . . 114.00(17)
O63 P6 O62 . . 110.48(17)
O61 P6 H6 . . 107.0
O63 P6 H6 . . 107.0
O62 P6 H6 . . 107.0
P1 O11 Zn5 . 2_666 133.44(17)
P1 O12 Zn2 . 1_455 144.69(19)
P1 O13 Zn1 . . 134.7(2)
P2 O21 Zn4 . . 127.89(17)
P2 O22 Zn1 . . 141.20(19)
P2 O23 Zn2 . . 129.84(18)
P3 O31 Zn5 . 2_756 137.0(2)
P3 O32 Zn3 . . 123.30(17)
P3 O33 Zn5 . . 142.7(2)
P4 O41 Zn3 . . 131.28(17)
P4 O42 Zn4 . 1_545 143.3(2)
P4 O43 Zn4 . 2_667 139.8(2)
P5 O51 Zn2 . . 125.14(17)
P5 O52 Zn3 . . 130.99(19)
P5 O53 Zn2 . 2_767 134.11(19)
P6 O61 Zn1 . 2_666 127.73(19)
P6 O62 Zn1 . . 132.85(17)
P6 O63 Zn3 . . 125.10(17)
C1 N1 C2 . . 109.5(3)
C1 N1 Zn4 . . 116.3(2)
C2 N1 Zn4 . . 111.2(2)
C1 N1 H1A . . 106.4
C2 N1 H1A . . 106.4
Zn4 N1 H1A . . 106.4
N1 C1 C2 . 2_777 112.8(3)
N1 C1 H1B . . 109.0
C2 C1 H1B 2_777 . 109.0
N1 C1 H1C . . 109.0
C2 C1 H1C 2_777 . 109.0
H1B C1 H1C . . 107.8
N1 C2 C1 . 2_777 112.8(3)
N1 C2 H2B . . 109.0
C1 C2 H2B 2_777 . 109.0
N1 C2 H2C . . 109.0
C1 C2 H2C 2_777 . 109.0
H2B C2 H2C . . 107.8
C3 N2 C4 . . 109.3(4)
C3 N2 Zn5 . . 114.9(3)
C4 N2 Zn5 . . 113.0(3)
C3 N2 H2A . . 106.3
C4 N2 H2A . . 106.3
Zn5 N2 H2A . . 106.3
N2 C3 C4 . 2_656 113.7(4)
N2 C3 H3C . . 108.8
C4 C3 H3C 2_656 . 108.8
N2 C3 H3D . . 108.8
C4 C3 H3D 2_656 . 108.8
H3C C3 H3D . . 107.7
N2 C4 C3 . 2_656 112.5(4)
N2 C4 H4C . . 109.1
C3 C4 H4C 2_656 . 109.1
N2 C4 H4D . . 109.1
C3 C4 H4D 2_656 . 109.1
H4C C4 H4D . . 107.8
C5 N3 C6 . . 112.5(3)
C5 N3 H3A . . 109.1
C6 N3 H3A . . 109.1
C5 N3 H3B . . 109.1
C6 N3 H3B . . 109.1
H3A N3 H3B . . 107.8
N3 C5 C6 . 2_766 110.5(3)
N3 C5 H5A . . 109.6
C6 C5 H5A 2_766 . 109.6
N3 C5 H5B . . 109.6
C6 C5 H5B 2_766 . 109.6
H5A C5 H5B . . 108.1
N3 C6 C5 . 2_766 111.8(3)
N3 C6 H6A . . 109.3
C5 C6 H6A 2_766 . 109.3
N3 C6 H6B . . 109.3
C5 C6 H6B 2_766 . 109.3
H6A C6 H6B . . 107.9
C8 N4 C7 . . 111.3(3)
C8 N4 H4A . . 109.4
C7 N4 H4A . . 109.4
C8 N4 H4B . . 109.3
C7 N4 H4B . . 109.4
H4A N4 H4B . . 108.0
N4 C7 C8 . 2_667 110.0(4)
N4 C7 H7A . . 109.7
C8 C7 H7A 2_667 . 109.7
N4 C7 H7B . . 109.7
C8 C7 H7B 2_667 . 109.7
H7A C7 H7B . . 108.2
N4 C8 C7 . 2_667 111.3(4)
N4 C8 H8A . . 109.4
C7 C8 H8A 2_667 . 109.4
N4 C8 H8B . . 109.4
C7 C8 H8B 2_667 . 109.4
H8A C8 H8B . . 108.0

loop_
_geom_bond_atom_site_label_1
_geom_bond_atom_site_label_2
_geom_bond_site_symmetry_2
_geom_bond_distance
_geom_bond_publ_flag
Zn1 O22 . 1.917(3) ?
Zn1 O13 . 1.920(3) ?
Zn1 O61 2_666 1.934(3) ?
Zn1 O62 . 1.963(3) ?
Zn2 O23 . 1.910(3) ?
Zn2 O12 1_655 1.927(3) ?
Zn2 O51 . 1.936(3) ?
Zn2 O53 2_767 1.947(3) ?
Zn3 O52 . 1.935(3) ?
Zn3 O32 . 1.936(3) ?
Zn3 O63 . 1.937(3) ?
Zn3 O41 . 1.953(3) ?
Zn4 O21 . 1.929(3) ?
Zn4 O42 1_565 1.935(3) ?
Zn4 O43 2_667 1.939(3) ?
Zn4 N1 . 2.065(3) y
Zn5 O31 2_756 1.918(3) ?
Zn5 O33 . 1.927(3) ?
Zn5 O11 2_666 1.962(3) ?
Zn5 N2 . 2.042(3) y
P1 O12 . 1.512(3) ?
P1 O13 . 1.517(3) ?
P1 O11 . 1.529(3) ?
P1 H1 . 1.3200 ?
P2 O22 . 1.501(3) ?
P2 O23 . 1.515(3) ?
P2 O21 . 1.519(3) ?
P2 H2 . 1.3200 ?
P3 O31 . 1.504(3) ?
P3 O33 . 1.514(3) ?
P3 O32 . 1.524(3) ?
P3 H3 . 1.3200 ?
P5 O51 . 1.513(3) ?
P5 O52 . 1.522(3) ?
P5 O53 . 1.524(3) ?
P5 H5 . 1.3200 ?
P4 O43 . 1.498(3) ?
P4 O42 . 1.505(3) ?
P4 O41 . 1.532(3) ?
P4 H4 . 1.3200 ?
P6 O61 . 1.512(3) ?
P6 O63 . 1.517(3) ?
P6 O62 . 1.531(3) ?
P6 H6 . 1.3200 ?
O11 Zn5 2_666 1.962(3) ?
O12 Zn2 1_455 1.927(3) ?
O31 Zn5 2_756 1.918(3) ?
O42 Zn4 1_545 1.935(3) ?
O43 Zn4 2_667 1.939(3) ?
O53 Zn2 2_767 1.947(3) ?
O61 Zn1 2_666 1.934(3) ?
N1 C1 . 1.484(5) ?
N1 C2 . 1.490(5) ?
N1 H1A . 0.9100 ?
C1 C2 2_777 1.520(6) ?
C1 H1B . 0.9700 ?
C1 H1C . 0.9700 ?
C2 C1 2_777 1.520(6) ?
C2 H2B . 0.9700 ?
C2 H2C . 0.9700 ?
N2 C3 . 1.469(5) ?
N2 C4 . 1.486(5) ?
N2 H2A . 0.9100 ?
C3 C4 2_656 1.522(6) ?
C3 H3C . 0.9700 ?
C3 H3D . 0.9700 ?
C4 C3 2_656 1.522(6) ?
C4 H4C . 0.9700 ?
C4 H4D . 0.9700 ?
N3 C5 . 1.477(5) ?
N3 C6 . 1.480(5) ?
N3 H3A . 0.9000 ?
N3 H3B . 0.9000 ?
C5 C6 2_766 1.508(6) ?
C5 H5A . 0.9700 ?
C5 H5B . 0.9700 ?
C6 C5 2_766 1.508(6) ?
C6 H6A . 0.9700 ?
C6 H6B . 0.9700 ?
N4 C8 . 1.475(5) ?
N4 C7 . 1.480(5) ?
N4 H4A . 0.9000 ?
N4 H4B . 0.9000 ?
C7 C8 2_667 1.504(6) ?
C7 H7A . 0.9700 ?
C7 H7B . 0.9700 ?
C8 C7 2_667 1.504(6) ?
C8 H8A . 0.9700 ?
C8 H8B . 0.9700 ?

loop_
_geom_hbond_atom_site_label_D
_geom_hbond_atom_site_label_H
_geom_hbond_atom_site_label_A
_geom_hbond_site_symmetry_A
_geom_hbond_distance_DH
_geom_hbond_distance_HA
_geom_hbond_distance_DA
_geom_hbond_angle_DHA
N1 H1A O32 1_565 0.91 2.12 2.993(4) 160
N2 H2A O63 . 0.91 2.15 2.967(4) 150
N3 H3A O11 2_666 0.90 1.93 2.799(4) 163
N3 H3B O62 . 0.90 1.96 2.841(5) 165
N4 H4A O53 . 0.90 2.10 2.853(5) 141
N4 H4B O41 . 0.90 1.89 2.772(4) 168

loop_
_geom_torsion_atom_site_label_1
_geom_torsion_atom_site_label_2
_geom_torsion_atom_site_label_3
_geom_torsion_atom_site_label_4
_geom_torsion_site_symmetry_1
_geom_torsion_site_symmetry_4
_geom_torsion
O12 P1 O11 Zn5 . 2_666 114.4(2)
O13 P1 O11 Zn5 . 2_666 -120.3(2)
O13 P1 O12 Zn2 . 1_455 -71.4(4)
O11 P1 O12 Zn2 . 1_455 53.9(4)
O12 P1 O13 Zn1 . . -155.6(2)
O11 P1 O13 Zn1 . . 77.1(3)
O22 Zn1 O13 P1 . . 69.6(3)
O61 Zn1 O13 P1 2_666 . -52.1(3)
O62 Zn1 O13 P1 . . -171.1(3)
O22 P2 O21 Zn4 . . 168.3(2)
O23 P2 O21 Zn4 . . 41.8(3)
O42 Zn4 O21 P2 1_565 . 158.2(2)
O43 Zn4 O21 P2 2_667 . -80.9(3)
N1 Zn4 O21 P2 . . 40.3(3)
O23 P2 O22 Zn1 . . 105.8(4)
O21 P2 O22 Zn1 . . -20.1(4)
O13 Zn1 O22 P2 . . -20.8(4)
O61 Zn1 O22 P2 2_666 . 107.8(4)
O62 Zn1 O22 P2 . . -141.0(4)
O22 P2 O23 Zn2 . . 78.2(3)
O21 P2 O23 Zn2 . . -154.8(2)
O12 Zn2 O23 P2 1_655 . 40.9(3)
O51 Zn2 O23 P2 . . -85.1(3)
O53 Zn2 O23 P2 2_767 . 149.8(2)
O33 P3 O31 Zn5 . 2_756 11.9(4)
O32 P3 O31 Zn5 . 2_756 141.2(3)
O31 P3 O32 Zn3 . . -173.1(2)
O33 P3 O32 Zn3 . . -42.5(3)
O52 Zn3 O32 P3 . . -58.9(2)
O63 Zn3 O32 P3 . . 63.1(3)
O41 Zn3 O32 P3 . . 179.6(2)
O31 P3 O33 Zn5 . . 63.6(4)
O32 P3 O33 Zn5 . . -63.8(3)
O31 Zn5 O33 P3 2_756 . -86.1(3)
O11 Zn5 O33 P3 2_666 . 157.4(3)
N2 Zn5 O33 P3 . . 37.4(3)
O43 P4 O41 Zn3 . . -177.4(2)
O42 P4 O41 Zn3 . . 52.1(3)
O52 Zn3 O41 P4 . . 172.8(2)
O32 Zn3 O41 P4 . . -67.0(3)
O63 Zn3 O41 P4 . . 53.9(3)
O43 P4 O42 Zn4 . 1_545 -73.7(4)
O41 P4 O42 Zn4 . 1_545 53.1(4)
O42 P4 O43 Zn4 . 2_667 2.9(4)
O41 P4 O43 Zn4 . 2_667 -126.1(3)
O52 P5 O51 Zn2 . . 98.3(2)
O53 P5 O51 Zn2 . . -27.1(3)
O23 Zn2 O51 P5 . . -50.6(3)
O12 Zn2 O51 P5 1_655 . -177.2(2)
O53 Zn2 O51 P5 2_767 . 76.6(2)
O51 P5 O52 Zn3 . . 163.8(2)
O53 P5 O52 Zn3 . . -69.2(3)
O32 Zn3 O52 P5 . . -61.6(3)
O63 Zn3 O52 P5 . . 175.9(2)
O41 Zn3 O52 P5 . . 61.1(3)
O51 P5 O53 Zn2 . 2_767 -66.5(3)
O52 P5 O53 Zn2 . 2_767 167.2(2)
O63 P6 O61 Zn1 . 2_666 -111.5(2)
O62 P6 O61 Zn1 . 2_666 14.0(3)
O61 P6 O62 Zn1 . . 81.1(3)
O63 P6 O62 Zn1 . . -153.2(2)
O22 Zn1 O62 P6 . . 137.6(2)
O13 Zn1 O62 P6 . . 13.3(3)
O61 Zn1 O62 P6 2_666 . -112.5(2)
O61 P6 O63 Zn3 . . -164.8(2)
O62 P6 O63 Zn3 . . 67.8(3)
O52 Zn3 O63 P6 . . -51.4(3)
O32 Zn3 O63 P6 . . -171.7(2)
O41 Zn3 O63 P6 . . 67.1(2)
O21 Zn4 N1 C1 . . -42.3(3)
O42 Zn4 N1 C1 1_565 . -159.3(3)
O43 Zn4 N1 C1 2_667 . 80.6(3)
O21 Zn4 N1 C2 . . -168.5(3)
O42 Zn4 N1 C2 1_565 . 74.4(3)
O43 Zn4 N1 C2 2_667 . -45.6(3)
C2 N1 C1 C2 . 2_777 -53.5(5)
Zn4 N1 C1 C2 . 2_777 179.5(3)
C1 N1 C2 C1 . 2_777 53.5(5)
Zn4 N1 C2 C1 . 2_777 -176.6(3)
O31 Zn5 N2 C3 2_756 . -61.3(3)
O33 Zn5 N2 C3 . . 172.1(3)
O11 Zn5 N2 C3 2_666 . 53.4(3)
O31 Zn5 N2 C4 2_756 . 65.1(3)
O33 Zn5 N2 C4 . . -61.5(3)
O11 Zn5 N2 C4 2_666 . 179.8(3)
C4 N2 C3 C4 . 2_656 53.3(6)
Zn5 N2 C3 C4 . 2_656 -178.4(3)
C3 N2 C4 C3 . 2_656 -52.6(6)
Zn5 N2 C4 C3 . 2_656 178.0(3)
C6 N3 C5 C6 . 2_766 54.3(5)
C5 N3 C6 C5 . 2_766 -55.0(5)
C8 N4 C7 C8 . 2_667 -56.2(5)
C7 N4 C8 C7 . 2_667 56.9(5)
